data_1507118
loop_
_publ_author_name
'Hilli, Ferdows'
'White, Jonathan M.'
'Rizzacasa, Mark A.'

_publ_section_title
;
 Formal total synthesis of (-)-apicularen A via transannular conjugate
 addition.
;
_journal_issue 8
_journal_name_full 'Organic letters'
_journal_page_first 1289
_journal_page_last 1292
_journal_paper_doi 10.1021/ol0497943
_journal_volume 6
_journal_year 2004
_chemical_formula_sum 'C19 H22 O5'
_chemical_formula_weight 330.37
_chemical_name_systematic
;
 ?
;
_space_group_IT_number 15
_symmetry_cell_setting monoclinic
_symmetry_space_group_name_Hall '-C 2yc'
_symmetry_space_group_name_H-M 'C 1 2/c 1'
_atom_sites_solution_hydrogens geom
_atom_sites_solution_primary direct
_atom_sites_solution_secondary difmap
_audit_creation_method SHELXL-97
_cell_angle_alpha 90.00
_cell_angle_beta 116.912(2)
_cell_angle_gamma 90.00
_cell_formula_units_Z 8
_cell_length_a 22.939(3)
_cell_length_b 7.4210(8)
_cell_length_c 23.556(3)
_cell_measurement_reflns_used 1249
_cell_measurement_temperature 130(2)
_cell_measurement_theta_max 20.53
_cell_measurement_theta_min 2.92
_cell_volume 3575.7(8)
_computing_cell_refinement 'Bruker SMART'
_computing_data_collection 'Bruker SMART'
_computing_data_reduction 'Bruker SAINT'
_computing_molecular_graphics 'Bruker SHELXTL'
_computing_publication_material 'Bruker SHELXTL'
_computing_structure_refinement 'Bruker SHELXTL'
_computing_structure_solution 'Bruker SHELXTL'
_diffrn_measured_fraction_theta_full 0.983
_diffrn_measured_fraction_theta_max 0.983
_diffrn_measurement_device_type 'CCD area detector'
_diffrn_measurement_method 'phi and omega scans'
_diffrn_radiation_monochromator graphite
_diffrn_radiation_source 'sealed tube'
_diffrn_radiation_type MoK\a
_diffrn_reflns_av_R_equivalents 0.0776
_diffrn_reflns_av_sigmaI/netI 0.1042
_diffrn_reflns_limit_h_max 29
_diffrn_reflns_limit_h_min -27
_diffrn_reflns_limit_k_max 9
_diffrn_reflns_limit_k_min -9
_diffrn_reflns_limit_l_max 30
_diffrn_reflns_limit_l_min -29
_diffrn_reflns_number 10863
_diffrn_reflns_theta_full 27.53
_diffrn_reflns_theta_max 27.53
_diffrn_reflns_theta_min 1.94
_exptl_absorpt_coefficient_mu 0.088
_exptl_crystal_colour colourless
_exptl_crystal_density_diffrn 1.227
_exptl_crystal_density_method 'not measured'
_exptl_crystal_description rod
_exptl_crystal_F_000 1408
_exptl_crystal_size_max 0.50
_exptl_crystal_size_mid 0.08
_exptl_crystal_size_min 0.06
_refine_diff_density_max 0.956
_refine_diff_density_min -0.786
_refine_diff_density_rms 0.105
_refine_ls_extinction_method none
_refine_ls_goodness_of_fit_ref 0.999
_refine_ls_hydrogen_treatment mixed
_refine_ls_matrix_type full
_refine_ls_number_parameters 232
_refine_ls_number_reflns 4057
_refine_ls_number_restraints 1
_refine_ls_restrained_S_all 0.999
_refine_ls_R_factor_all 0.1759
_refine_ls_R_factor_gt 0.1061
_refine_ls_shift/su_max 1.461
_refine_ls_shift/su_mean 0.107
_refine_ls_structure_factor_coef Fsqd
_refine_ls_weighting_details 'calc w=1/[\s^2^(Fo^2^)+(0.2000P)^2^+0.0000P] where P=(Fo^2^+2Fc^2^)/3'
_refine_ls_weighting_scheme calc
_refine_ls_wR_factor_gt 0.3016
_refine_ls_wR_factor_ref 0.3460
_reflns_number_gt 1957
_reflns_number_total 4057
_reflns_threshold_expression >2sigma(I)
_cod_data_source_file ol0497943si20040204_113830.cif
_cod_data_source_block ferdowsl
_cod_depositor_comments
;
The following automatic conversions were performed:

'_symmetry_cell_setting' value 'Monoclinic' changed to 'monoclinic'
according to /home/saulius/struct/CIF-dictionaries/cif_core.dic
dictionary named 'cif_core.dic' version 2.4.1 from 2010-06-29.

Automatic conversion script
Id: cif_fix_values 1715 2011-07-08 13:25:40Z adriana 
;
_cod_original_cell_volume 3575.7(7)
_cod_original_sg_symbol_H-M 'C2/c  '
_cod_database_code 1507118

loop_
_symmetry_equiv_pos_as_xyz
'x, y, z'
'-x, y, -z+1/2'
'x+1/2, y+1/2, z'
'-x+1/2, y+1/2, -z+1/2'
'-x, -y, -z'
'x, -y, z-1/2'
'-x+1/2, -y+1/2, -z'
'x+1/2, -y+1/2, z-1/2'

loop_
_atom_site_label
_atom_site_type_symbol
_atom_site_fract_x
_atom_site_fract_y
_atom_site_fract_z
_atom_site_U_iso_or_equiv
_atom_site_adp_type
_atom_site_occupancy
_atom_site_symmetry_multiplicity
_atom_site_calc_flag
_atom_site_refinement_flags
O1' O 1.0477(2) 0.7946(7) 0.8148(2) 0.0867(14) Uiso 1 1 d .
C19 C 1.0717(6) 0.268(2) 0.8469(6) 0.072(6) Uani 0.48(2) 1 d PD
C19' C 1.0150(13) 0.492(4) 0.8487(9) 0.29(2) Uani 0.52(2) 1 d PD
O2 O 0.83927(13) 0.1417(4) 0.92351(13) 0.0366(8) Uani 1 1 d .
O4 O 0.89490(13) -0.0043(4) 0.85050(14) 0.0406(8) Uani 1 1 d .
O5 O 0.83905(16) -0.3162(4) 0.76943(16) 0.0499(9) Uani 1 1 d .
O3 O 0.94698(16) -0.1976(5) 0.93214(16) 0.0571(10) Uani 1 1 d .
C1 C 0.90386(19) 0.2163(6) 0.9574(2) 0.0344(10) Uani 1 1 d .
H1 H 0.9345 0.1222 0.9856 0.041 Uiso 1 1 calc R
C2 C 0.8336(2) -0.2414(6) 0.8639(2) 0.0410(12) Uani 1 1 d .
C3 C 0.8985(2) -0.1490(6) 0.8863(2) 0.0387(11) Uani 1 1 d .
C4 C 0.8562(2) 0.3318(6) 1.0267(2) 0.0398(11) Uani 1 1 d .
C5 C 0.8045(2) -0.3239(6) 0.8032(2) 0.0404(11) Uani 1 1 d .
O1 O 0.83300(18) 0.4479(5) 1.04679(18) 0.0592(11) Uani 1 1 d .
C6 C 0.9253(2) 0.2769(6) 0.9086(2) 0.0407(11) Uani 1 1 d .
H6A H 0.9620 0.3626 0.9292 0.049 Uiso 1 1 calc R
H6B H 0.8887 0.3431 0.8746 0.049 Uiso 1 1 calc R
C7 C 0.7423(3) -0.3295(7) 0.8807(3) 0.0536(14) Uani 1 1 d .
H7 H 0.7208 -0.3336 0.9070 0.064 Uiso 1 1 calc R
C8 C 0.9009(2) 0.3732(6) 0.9976(2) 0.0397(11) Uani 1 1 d .
H8A H 0.9453 0.3987 1.0318 0.048 Uiso 1 1 calc R
H8B H 0.8851 0.4822 0.9706 0.048 Uiso 1 1 calc R
C9 C 0.8162(2) 0.0501(6) 0.9627(2) 0.0398(11) Uani 1 1 d .
H9 H 0.7675 0.0616 0.9416 0.048 Uiso 1 1 calc R
C10 C 0.8030(2) -0.2436(6) 0.9027(2) 0.0436(12) Uani 1 1 d .
C11 C 0.8321(3) -0.1509(6) 0.9671(2) 0.0475(13) Uani 1 1 d .
H11A H 0.8802 -0.1663 0.9876 0.057 Uiso 1 1 calc R
H11B H 0.8154 -0.2101 0.9945 0.057 Uiso 1 1 calc R
C12 C 0.9466(2) 0.1284(7) 0.8780(2) 0.0422(12) Uani 1 1 d .
H12 H 0.9868 0.0694 0.9111 0.051 Uiso 1 1 calc R
C13 C 0.8418(3) 0.1364(6) 1.0290(2) 0.0466(12) Uani 1 1 d .
H13A H 0.8087 0.1228 1.0448 0.056 Uiso 1 1 calc R
H13B H 0.8821 0.0736 1.0591 0.056 Uiso 1 1 calc R
C14 C 0.7435(2) -0.4081(6) 0.7823(3) 0.0520(14) Uani 1 1 d .
H14 H 0.7232 -0.4643 0.7417 0.062 Uiso 1 1 calc R
C15 C 0.8096(3) -0.3937(8) 0.7066(2) 0.0611(15) Uani 1 1 d .
H15A H 0.7682 -0.3322 0.6803 0.092 Uiso 1 1 calc R
H15B H 0.8013 -0.5221 0.7094 0.092 Uiso 1 1 calc R
H15C H 0.8392 -0.3796 0.6873 0.092 Uiso 1 1 calc R
C16 C 0.7134(3) -0.4085(7) 0.8209(3) 0.0555(14) Uani 1 1 d .
H16 H 0.6718 -0.4642 0.8065 0.067 Uiso 1 1 calc R
C17 C 0.9601(3) 0.1955(8) 0.8242(3) 0.0573(15) Uani 1 1 d D
H17A H 0.9691 0.0893 0.8039 0.069 Uiso 1 1 calc R
H17B H 0.9197 0.2523 0.7918 0.069 Uiso 1 1 calc R
C18 C 1.0145(4) 0.3257(13) 0.8403(3) 0.095(3) Uani 1 1 d D

loop_
_atom_site_aniso_label
_atom_site_aniso_U_11
_atom_site_aniso_U_22
_atom_site_aniso_U_33
_atom_site_aniso_U_23
_atom_site_aniso_U_13
_atom_site_aniso_U_12
C19 0.054(9) 0.102(12) 0.060(9) 0.002(7) 0.027(7) -0.010(7)
C19' 0.14(2) 0.25(4) 0.42(4) -0.24(4) 0.08(2) -0.02(2)
O2 0.0336(16) 0.0343(17) 0.0308(16) 0.0046(13) 0.0048(13) -0.0046(12)
O4 0.0286(15) 0.0388(18) 0.0367(17) -0.0077(14) -0.0008(13) -0.0025(13)
O5 0.0441(19) 0.041(2) 0.0421(19) -0.0132(16) -0.0002(16) 0.0006(15)
O3 0.0402(19) 0.042(2) 0.054(2) -0.0022(16) -0.0096(16) 0.0061(15)
C1 0.028(2) 0.034(2) 0.031(2) -0.0036(18) 0.0050(18) 0.0009(18)
C2 0.037(2) 0.020(2) 0.035(2) 0.0010(18) -0.010(2) 0.0007(18)
C3 0.035(2) 0.029(2) 0.032(2) -0.0073(19) -0.0024(19) 0.0054(18)
C4 0.044(3) 0.033(2) 0.037(3) -0.005(2) 0.014(2) 0.003(2)
C5 0.038(2) 0.027(2) 0.037(2) -0.0026(19) 0.000(2) 0.0049(19)
O1 0.063(2) 0.054(2) 0.071(3) -0.0083(19) 0.039(2) 0.0002(18)
C6 0.029(2) 0.041(3) 0.042(3) -0.006(2) 0.007(2) -0.0076(19)
C7 0.053(3) 0.038(3) 0.059(3) 0.006(2) 0.015(3) -0.010(2)
C8 0.037(2) 0.033(2) 0.042(3) -0.003(2) 0.012(2) 0.0004(19)
C9 0.043(3) 0.037(3) 0.034(2) 0.0070(19) 0.012(2) -0.003(2)
C10 0.054(3) 0.025(2) 0.042(3) 0.007(2) 0.013(2) -0.001(2)
C11 0.061(3) 0.033(3) 0.037(3) 0.008(2) 0.013(2) -0.005(2)
C12 0.029(2) 0.047(3) 0.042(3) -0.011(2) 0.007(2) -0.009(2)
C13 0.056(3) 0.040(3) 0.042(3) 0.001(2) 0.020(2) -0.007(2)
C14 0.045(3) 0.029(2) 0.050(3) -0.006(2) -0.006(2) -0.005(2)
C15 0.063(3) 0.048(3) 0.047(3) -0.023(3) 0.003(3) 0.002(3)
C16 0.044(3) 0.038(3) 0.063(4) -0.009(3) 0.005(3) -0.010(2)
C17 0.055(3) 0.065(4) 0.057(3) -0.026(3) 0.030(3) -0.018(3)
C18 0.088(6) 0.141(8) 0.072(5) -0.052(5) 0.050(4) -0.036(5)

loop_
_atom_type_symbol
_atom_type_description
_atom_type_scat_dispersion_real
_atom_type_scat_dispersion_imag
_atom_type_scat_source
C C 0.0033 0.0016 'International Tables Vol C Tables 4.2.6.8 and 6.1.1.4'
H H 0.0000 0.0000 'International Tables Vol C Tables 4.2.6.8 and 6.1.1.4'
O O 0.0106 0.0060 'International Tables Vol C Tables 4.2.6.8 and 6.1.1.4'

loop_
_geom_angle_atom_site_label_1
_geom_angle_atom_site_label_2
_geom_angle_atom_site_label_3
_geom_angle
C9 O2 C1 114.5(3)
C3 O4 C12 117.2(3)
C5 O5 C15 117.4(4)
O2 C1 C6 107.5(3)
O2 C1 C8 108.4(3)
C6 C1 C8 111.6(4)
O2 C1 H1 109.8
C6 C1 H1 109.8
C8 C1 H1 109.8
C10 C2 C5 121.0(4)
C10 C2 C3 119.4(4)
C5 C2 C3 119.5(5)
O3 C3 O4 124.9(4)
O3 C3 C2 123.1(4)
O4 C3 C2 111.9(3)
O1 C4 C13 122.0(4)
O1 C4 C8 122.9(4)
C13 C4 C8 115.1(4)
O5 C5 C14 124.7(4)
O5 C5 C2 116.2(4)
C14 C5 C2 119.2(5)
C1 C6 C12 115.7(4)
C1 C6 H6A 108.4
C12 C6 H6A 108.4
C1 C6 H6B 108.4
C12 C6 H6B 108.3
H6A C6 H6B 107.4
C16 C7 C10 120.4(5)
C16 C7 H7 119.8
C10 C7 H7 119.8
C4 C8 C1 111.1(4)
C4 C8 H8A 109.4
C1 C8 H8A 109.4
C4 C8 H8B 109.4
C1 C8 H8B 109.4
H8A C8 H8B 108.0
O2 C9 C11 111.2(4)
O2 C9 C13 112.0(4)
C11 C9 C13 111.6(4)
O2 C9 H9 107.3
C11 C9 H9 107.2
C13 C9 H9 107.3
C2 C10 C7 118.6(4)
C2 C10 C11 122.1(4)
C7 C10 C11 119.3(5)
C10 C11 C9 113.0(4)
C10 C11 H11A 109.0
C9 C11 H11A 109.0
C10 C11 H11B 109.0
C9 C11 H11B 109.0
H11A C11 H11B 107.8
O4 C12 C17 106.5(4)
O4 C12 C6 109.4(3)
C17 C12 C6 113.0(4)
O4 C12 H12 109.3
C17 C12 H12 109.3
C6 C12 H12 109.2
C4 C13 C9 110.8(4)
C4 C13 H13A 109.4
C9 C13 H13A 109.5
C4 C13 H13B 109.5
C9 C13 H13B 109.5
H13A C13 H13B 108.1
C16 C14 C5 119.4(5)
C16 C14 H14 120.3
C5 C14 H14 120.3
O5 C15 H15A 109.4
O5 C15 H15B 109.5
H15A C15 H15B 109.5
O5 C15 H15C 109.5
H15A C15 H15C 109.5
H15B C15 H15C 109.5
C14 C16 C7 121.4(5)
C14 C16 H16 119.3
C7 C16 H16 119.3
C18 C17 C12 117.7(4)
C18 C17 H17A 108.0
C12 C17 H17A 107.8
C18 C17 H17B 108.0
C12 C17 H17B 107.8
H17A C17 H17B 107.1
C19 C18 C19' 111.4(16)
C19 C18 C17 119.6(10)
C19' C18 C17 129.0(15)

loop_
_geom_bond_atom_site_label_1
_geom_bond_atom_site_label_2
_geom_bond_distance
C19 C18 1.319(14)
C19' C18 1.25(3)
O2 C9 1.428(5)
O2 C1 1.438(5)
O4 C3 1.345(5)
O4 C12 1.449(5)
O5 C5 1.356(6)
O5 C15 1.440(6)
O3 C3 1.202(5)
C1 C6 1.509(6)
C1 C8 1.521(6)
C1 H1 1.0000
C2 C10 1.382(7)
C2 C5 1.414(6)
C2 C3 1.503(6)
C4 O1 1.216(5)
C4 C13 1.494(6)
C4 C8 1.499(6)
C5 C14 1.402(7)
C6 C12 1.514(7)
C6 H6A 0.9900
C6 H6B 0.9900
C7 C16 1.386(7)
C7 C10 1.400(7)
C7 H7 0.9500
C8 H8A 0.9900
C8 H8B 0.9900
C9 C11 1.528(7)
C9 C13 1.538(6)
C9 H9 1.0000
C10 C11 1.517(7)
C11 H11A 0.9900
C11 H11B 0.9900
C12 C17 1.520(7)
C12 H12 1.0000
C13 H13A 0.9900
C13 H13B 0.9900
C14 C16 1.369(8)
C14 H14 0.9500
C15 H15A 0.9800
C15 H15B 0.9800
C15 H15C 0.9800
C16 H16 0.9500
C17 C18 1.485(9)
C17 H17A 0.9900
C17 H17B 0.9900

loop_
_geom_torsion_atom_site_label_1
_geom_torsion_atom_site_label_2
_geom_torsion_atom_site_label_3
_geom_torsion_atom_site_label_4
_geom_torsion
C9 O2 C1 C6 169.8(4)
C9 O2 C1 C8 -69.5(4)
C12 O4 C3 O3 -17.5(6)
C12 O4 C3 C2 160.4(4)
C10 C2 C3 O3 63.4(6)
C5 C2 C3 O3 -116.9(5)
C10 C2 C3 O4 -114.6(4)
C5 C2 C3 O4 65.1(5)
C15 O5 C5 C14 2.7(6)
C15 O5 C5 C2 -177.9(4)
C10 C2 C5 O5 -179.0(4)
C3 C2 C5 O5 1.3(6)
C10 C2 C5 C14 0.4(6)
C3 C2 C5 C14 -179.3(4)
O2 C1 C6 C12 -76.5(4)
C8 C1 C6 C12 164.8(4)
O1 C4 C8 C1 -160.8(4)
C13 C4 C8 C1 18.9(6)
O2 C1 C8 C4 39.5(5)
C6 C1 C8 C4 157.6(4)
C1 O2 C9 C11 -92.3(4)
C1 O2 C9 C13 33.4(5)
C5 C2 C10 C7 0.0(6)
C3 C2 C10 C7 179.6(4)
C5 C2 C10 C11 -178.0(4)
C3 C2 C10 C11 1.7(6)
C16 C7 C10 C2 -0.7(7)
C16 C7 C10 C11 177.3(5)
C2 C10 C11 C9 83.6(6)
C7 C10 C11 C9 -94.3(5)
O2 C9 C11 C10 -58.6(5)
C13 C9 C11 C10 175.6(4)
C3 O4 C12 C17 142.6(4)
C3 O4 C12 C6 -94.9(5)
C1 C6 C12 O4 55.0(5)
C1 C6 C12 C17 173.5(4)
O1 C4 C13 C9 126.3(5)
C8 C4 C13 C9 -53.5(6)
O2 C9 C13 C4 26.8(5)
C11 C9 C13 C4 152.2(4)
O5 C5 C14 C16 179.4(4)
C2 C5 C14 C16 0.1(7)
C5 C14 C16 C7 -0.9(8)
C10 C7 C16 C14 1.2(8)
O4 C12 C17 C18 -176.2(6)
C6 C12 C17 C18 63.6(7)
C12 C17 C18 C19 99.9(8)
C12 C17 C18 C19' -80.7(9)
